data_2235606
loop_
_publ_author_name
'Zhao, Juan'
'Liu, Bao-Cheng'

_publ_section_title
;
 Tetrakis{1-[4-(1<i>H</i>-imidazol-1-yl-\k<i>N</i>^3^)phenyl]ethanone}bis(isothiocyanato-\k<i>N</i>)nickel(II)
;
_journal_coeditor_code RZ2769
_journal_issue 7
_journal_name_full 'Acta Crystallographica Section E'
_journal_page_first m967
_journal_paper_doi 10.1107/S1600536812027092
_journal_volume 68
_journal_year 2012
_chemical_formula_iupac '[Ni (N C S)2 (C11 H10 N2 O)4]'
_chemical_formula_moiety 'C46 H40 N10 Ni O4 S2'
_chemical_formula_sum 'C46 H40 N10 Ni O4 S2'
_chemical_formula_weight 919.71
_chemical_name_systematic
;
Tetrakis{1-[4-(1<i>H</i>-imidazol-1-yl-
\k<i>N</i>^3^)phenyl]ethanone}bis(isothiocyanato-\k<i>N</i>)nickel(II)
;
_space_group_IT_number 2
_symmetry_cell_setting triclinic
_symmetry_space_group_name_Hall '-P 1'
_symmetry_space_group_name_H-M 'P -1'
_atom_sites_solution_hydrogens geom
_atom_sites_solution_primary direct
_atom_sites_solution_secondary difmap
_audit_creation_method SHELXL-97
_cell_angle_alpha 85.7010(10)
_cell_angle_beta 88.161(2)
_cell_angle_gamma 73.6840(10)
_cell_formula_units_Z 1
_cell_length_a 8.4816(4)
_cell_length_b 8.8834(4)
_cell_length_c 15.0357(8)
_cell_measurement_reflns_used 4970
_cell_measurement_temperature 293(2)
_cell_measurement_theta_max 54.94
_cell_measurement_theta_min 6.64
_cell_volume 1084.12(9)
_computing_cell_refinement 'RAPID-AUTO (Rigaku 2004)'
_computing_data_collection 'RAPID-AUTO (Rigaku 2004)'
_computing_data_reduction 'RAPID-AUTO (Rigaku 2004)'
_computing_molecular_graphics 'SHELXTL (Sheldrick, 2008)'
_computing_publication_material 'SHELXTL (Sheldrick, 2008)'
_computing_structure_refinement 'SHELXL97 (Sheldrick, 2008)'
_computing_structure_solution 'SHELXS97 (Sheldrick, 2008)'
_diffrn_ambient_temperature 293(2)
_diffrn_measured_fraction_theta_full 0.992
_diffrn_measured_fraction_theta_max 0.992
_diffrn_measurement_device_type 'Rigaku R-AXIS SPIDER'
_diffrn_measurement_method '\w scans'
_diffrn_radiation_monochromator graphite
_diffrn_radiation_source 'fine-focus sealed tube'
_diffrn_radiation_type MoK\a
_diffrn_radiation_wavelength 0.71073
_diffrn_reflns_av_R_equivalents 0.0566
_diffrn_reflns_av_sigmaI/netI 0.0760
_diffrn_reflns_limit_h_max 10
_diffrn_reflns_limit_h_min -10
_diffrn_reflns_limit_k_max 10
_diffrn_reflns_limit_k_min -9
_diffrn_reflns_limit_l_max 18
_diffrn_reflns_limit_l_min -18
_diffrn_reflns_number 8987
_diffrn_reflns_theta_full 25.50
_diffrn_reflns_theta_max 25.50
_diffrn_reflns_theta_min 3.32
_diffrn_standards_decay_% 0
_diffrn_standards_interval_count 0
_diffrn_standards_interval_time 0
_diffrn_standards_number 13
_exptl_absorpt_coefficient_mu 0.601
_exptl_absorpt_correction_T_max 0.951
_exptl_absorpt_correction_T_min 0.918
_exptl_absorpt_correction_type multi-scan
_exptl_absorpt_process_details '(ABSCOR; Higashi 1995)'
_exptl_crystal_colour blue
_exptl_crystal_density_diffrn 1.409
_exptl_crystal_density_method 'not measured'
_exptl_crystal_description block
_exptl_crystal_F_000 478
_exptl_crystal_size_max 0.18
_exptl_crystal_size_mid 0.12
_exptl_crystal_size_min 0.08
_refine_diff_density_max 0.648
_refine_diff_density_min -1.222
_refine_ls_extinction_coef 0.026(6)
_refine_ls_extinction_expression Fc^*^=kFc[1+0.001xFc^2^\l^3^/sin(2\q)]^-1/4^
_refine_ls_extinction_method 'SHELXL97 (Sheldrick, 2008)'
_refine_ls_goodness_of_fit_ref 1.094
_refine_ls_hydrogen_treatment constr
_refine_ls_matrix_type full
_refine_ls_number_parameters 287
_refine_ls_number_reflns 4005
_refine_ls_number_restraints 0
_refine_ls_restrained_S_all 1.094
_refine_ls_R_factor_all 0.1270
_refine_ls_R_factor_gt 0.0654
_refine_ls_shift/su_max 0.000
_refine_ls_shift/su_mean 0.000
_refine_ls_structure_factor_coef Fsqd
_refine_ls_weighting_details 'calc w=1/[\s^2^(Fo^2^)+(0.1329P)^2^+1.2354P] where P=(Fo^2^+2Fc^2^)/3'
_refine_ls_weighting_scheme calc
_refine_ls_wR_factor_gt 0.1614
_refine_ls_wR_factor_ref 0.2586
_reflns_number_gt 2231
_reflns_number_total 4005
_reflns_threshold_expression I>2sigma(I)
_cod_data_source_file rz2769.cif
_cod_data_source_block I
_cod_database_code 2235606
_cod_database_fobs_code 2235606

loop_
_symmetry_equiv_pos_as_xyz
'x, y, z'
'-x, -y, -z'

loop_
_atom_site_type_symbol
_atom_site_label
_atom_site_fract_x
_atom_site_fract_y
_atom_site_fract_z
_atom_site_U_iso_or_equiv
_atom_site_adp_type
_atom_site_calc_flag
_atom_site_refinement_flags
_atom_site_occupancy
_atom_site_symmetry_multiplicity
Ni Ni 1.0000 1.0000 0.5000 0.0402(4) Uani d S 1 2
S S 1.2589(3) 0.45967(19) 0.44721(13) 0.0642(6) Uani d . 1 1
O O1 1.2327(8) 0.1316(6) 1.0204(3) 0.0820(17) Uani d . 1 1
O O2 0.3162(8) 0.6234(6) 0.0530(3) 0.0815(17) Uani d . 1 1
N N1 0.9580(6) 0.8862(5) 0.6220(3) 0.0434(12) Uani d . 1 1
N N2 0.9810(6) 0.7107(5) 0.7363(3) 0.0447(12) Uani d . 1 1
N N3 0.7715(6) 0.9988(5) 0.4465(3) 0.0414(12) Uani d . 1 1
N N4 0.6043(6) 0.9326(6) 0.3569(4) 0.0487(13) Uani d . 1 1
N N5 1.1113(7) 0.7805(6) 0.4516(3) 0.0493(13) Uani d . 1 1
C C1 1.0105(8) 0.7372(8) 0.6480(4) 0.0518(16) Uani d . 1 1
H H1A 1.0618 0.6587 0.6106 0.062 Uiso calc R 1 1
C C2 0.8867(8) 0.9585(7) 0.6959(4) 0.0507(16) Uani d . 1 1
H H2A 0.8357 1.0657 0.6972 0.061 Uiso calc R 1 1
C C3 0.9002(8) 0.8533(8) 0.7670(4) 0.0532(17) Uani d . 1 1
H H3A 0.8623 0.8737 0.8248 0.064 Uiso calc R 1 1
C C4 1.0289(8) 0.5639(7) 0.7894(4) 0.0462(15) Uani d . 1 1
C C5 1.0964(8) 0.5577(7) 0.8703(4) 0.0496(16) Uani d . 1 1
H H5A 1.1101 0.6488 0.8917 0.060 Uiso calc R 1 1
C C6 1.1448(8) 0.4186(7) 0.9209(4) 0.0508(16) Uani d . 1 1
H H6A 1.1906 0.4158 0.9766 0.061 Uiso calc R 1 1
C C7 1.1257(8) 0.2803(7) 0.8896(4) 0.0443(15) Uani d . 1 1
C C8 1.0581(9) 0.2894(8) 0.8055(4) 0.0572(18) Uani d . 1 1
H H8A 1.0457 0.1987 0.7830 0.069 Uiso calc R 1 1
C C9 1.0093(8) 0.4304(7) 0.7551(4) 0.0509(16) Uani d . 1 1
H H9A 0.9641 0.4354 0.6990 0.061 Uiso calc R 1 1
C C10 1.1798(8) 0.1322(8) 0.9466(5) 0.0546(17) Uani d . 1 1
C C11 1.1688(13) -0.0185(9) 0.9111(6) 0.088(3) Uani d . 1 1
H H11A 1.2083 -0.1040 0.9550 0.131 Uiso calc R 1 1
H H11B 1.2345 -0.0379 0.8577 0.131 Uiso calc R 1 1
H H11C 1.0565 -0.0097 0.8978 0.131 Uiso calc R 1 1
C C12 0.7482(8) 0.8852(7) 0.4024(4) 0.0495(16) Uani d . 1 1
H H12A 0.8208 0.7849 0.4022 0.059 Uiso calc R 1 1
C C13 0.6349(8) 1.1254(8) 0.4293(5) 0.0598(18) Uani d . 1 1
H H13A 0.6173 1.2236 0.4518 0.072 Uiso calc R 1 1
C C14 0.5321(9) 1.0864(8) 0.3760(5) 0.065(2) Uani d . 1 1
H H14A 0.4313 1.1504 0.3557 0.078 Uiso calc R 1 1
C C15 0.5460(8) 0.8397(7) 0.2991(4) 0.0495(16) Uani d . 1 1
C C16 0.5548(9) 0.6859(8) 0.3247(5) 0.0614(19) Uani d . 1 1
H H16A 0.5944 0.6438 0.3808 0.074 Uiso calc R 1 1
C C17 0.5056(9) 0.5935(8) 0.2679(5) 0.0572(18) Uani d . 1 1
H H17A 0.5145 0.4888 0.2853 0.069 Uiso calc R 1 1
C C18 0.4430(8) 0.6558(7) 0.1852(4) 0.0509(16) Uani d . 1 1
C C19 0.4326(8) 0.8124(8) 0.1608(4) 0.0552(17) Uani d . 1 1
H H19A 0.3894 0.8558 0.1055 0.066 Uiso calc R 1 1
C C20 0.4846(8) 0.9049(7) 0.2163(4) 0.0510(16) Uani d . 1 1
H H20A 0.4787 1.0089 0.1986 0.061 Uiso calc R 1 1
C C21 0.3882(10) 0.5613(9) 0.1216(5) 0.066(2) Uani d . 1 1
C C22 0.4202(12) 0.3878(8) 0.1422(6) 0.086(3) Uani d . 1 1
H H22A 0.3776 0.3435 0.0953 0.129 Uiso calc R 1 1
H H22B 0.3673 0.3689 0.1976 0.129 Uiso calc R 1 1
H H22C 0.5364 0.3398 0.1469 0.129 Uiso calc R 1 1
C C23 1.1725(8) 0.6465(7) 0.4481(4) 0.0470(15) Uani d . 1 1

loop_
_atom_site_aniso_label
_atom_site_aniso_U_11
_atom_site_aniso_U_22
_atom_site_aniso_U_33
_atom_site_aniso_U_12
_atom_site_aniso_U_13
_atom_site_aniso_U_23
Ni 0.0483(7) 0.0358(6) 0.0356(7) -0.0097(5) -0.0031(5) -0.0029(4)
S 0.0822(14) 0.0385(9) 0.0632(12) -0.0011(9) -0.0132(10) -0.0039(8)
O1 0.128(5) 0.067(3) 0.045(3) -0.019(3) -0.024(3) 0.009(2)
O2 0.112(5) 0.077(4) 0.060(3) -0.032(3) -0.038(3) 0.001(3)
N1 0.055(3) 0.026(2) 0.048(3) -0.009(2) -0.007(2) -0.001(2)
N2 0.056(3) 0.039(3) 0.037(3) -0.009(2) 0.000(2) -0.002(2)
N3 0.045(3) 0.032(2) 0.046(3) -0.010(2) 0.002(2) 0.003(2)
N4 0.049(3) 0.041(3) 0.056(3) -0.010(2) -0.010(3) -0.009(2)
N5 0.061(3) 0.050(3) 0.040(3) -0.020(3) 0.001(2) -0.003(2)
C1 0.064(4) 0.056(4) 0.037(3) -0.019(3) 0.005(3) -0.013(3)
C2 0.054(4) 0.044(3) 0.048(4) -0.004(3) 0.008(3) -0.007(3)
C3 0.061(4) 0.058(4) 0.036(3) -0.010(3) 0.002(3) -0.006(3)
C4 0.058(4) 0.049(4) 0.028(3) -0.011(3) -0.004(3) 0.004(3)
C5 0.060(4) 0.049(4) 0.039(4) -0.014(3) -0.007(3) 0.000(3)
C6 0.064(4) 0.052(4) 0.035(3) -0.013(3) -0.019(3) 0.002(3)
C7 0.049(4) 0.043(3) 0.036(3) -0.008(3) -0.002(3) 0.011(3)
C8 0.078(5) 0.052(4) 0.043(4) -0.021(4) -0.010(3) 0.000(3)
C9 0.067(4) 0.048(4) 0.038(3) -0.016(3) -0.012(3) 0.000(3)
C10 0.058(4) 0.059(4) 0.046(4) -0.019(3) 0.006(3) 0.005(3)
C11 0.129(8) 0.058(5) 0.074(6) -0.024(5) -0.008(5) 0.008(4)
C12 0.054(4) 0.043(3) 0.052(4) -0.015(3) -0.004(3) 0.003(3)
C13 0.051(4) 0.053(4) 0.073(5) -0.009(3) -0.013(4) -0.010(3)
C14 0.059(4) 0.054(4) 0.079(5) -0.007(3) -0.026(4) -0.009(4)
C15 0.043(4) 0.051(4) 0.057(4) -0.016(3) -0.007(3) -0.009(3)
C16 0.070(5) 0.057(4) 0.058(4) -0.018(4) -0.020(4) 0.001(3)
C17 0.068(5) 0.054(4) 0.054(4) -0.021(3) -0.016(3) -0.009(3)
C18 0.049(4) 0.051(4) 0.059(4) -0.021(3) -0.005(3) -0.013(3)
C19 0.059(4) 0.059(4) 0.048(4) -0.016(3) -0.012(3) -0.004(3)
C20 0.053(4) 0.044(3) 0.054(4) -0.009(3) -0.018(3) -0.002(3)
C21 0.070(5) 0.075(5) 0.058(5) -0.023(4) -0.007(4) -0.011(4)
C22 0.117(7) 0.053(4) 0.094(6) -0.030(5) -0.028(6) -0.001(4)
C23 0.059(4) 0.047(4) 0.032(3) -0.010(3) 0.008(3) -0.007(3)

loop_
_atom_type_symbol
_atom_type_description
_atom_type_scat_dispersion_real
_atom_type_scat_dispersion_imag
_atom_type_scat_source
C C 0.0033 0.0016 'International Tables Vol C Tables 4.2.6.8 and 6.1.1.4'
H H 0.0000 0.0000 'International Tables Vol C Tables 4.2.6.8 and 6.1.1.4'
N N 0.0061 0.0033 'International Tables Vol C Tables 4.2.6.8 and 6.1.1.4'
Ni Ni 0.3393 1.1124 'International Tables Vol C Tables 4.2.6.8 and 6.1.1.4'
O O 0.0106 0.0060 'International Tables Vol C Tables 4.2.6.8 and 6.1.1.4'
S S 0.1246 0.1234 'International Tables Vol C Tables 4.2.6.8 and 6.1.1.4'

loop_
_geom_angle_atom_site_label_1
_geom_angle_atom_site_label_2
_geom_angle_atom_site_label_3
_geom_angle_site_symmetry_1
_geom_angle_site_symmetry_3
_geom_angle
N5 Ni N5 2_776 . 180.0(3)
N5 Ni N1 2_776 . 91.00(19)
N5 Ni N1 . . 89.00(19)
N5 Ni N1 2_776 2_776 89.00(19)
N5 Ni N1 . 2_776 91.00(19)
N1 Ni N1 . 2_776 180.0000(10)
N5 Ni N3 2_776 . 89.69(19)
N5 Ni N3 . . 90.31(19)
N1 Ni N3 . . 93.47(18)
N1 Ni N3 2_776 . 86.53(18)
N5 Ni N3 2_776 2_776 90.31(19)
N5 Ni N3 . 2_776 89.69(19)
N1 Ni N3 . 2_776 86.53(18)
N1 Ni N3 2_776 2_776 93.47(18)
N3 Ni N3 . 2_776 180.0000(10)
C1 N1 C2 . . 105.1(5)
C1 N1 Ni . . 128.7(4)
C2 N1 Ni . . 125.7(4)
C1 N2 C3 . . 106.5(5)
C1 N2 C4 . . 127.7(5)
C3 N2 C4 . . 125.7(5)
C12 N3 C13 . . 105.3(5)
C12 N3 Ni . . 124.7(4)
C13 N3 Ni . . 128.0(4)
C12 N4 C14 . . 106.3(5)
C12 N4 C15 . . 125.6(5)
C14 N4 C15 . . 128.1(5)
C23 N5 Ni . . 162.1(5)
N1 C1 N2 . . 111.8(6)
N1 C1 H1A . . 124.1
N2 C1 H1A . . 124.1
C3 C2 N1 . . 110.8(5)
C3 C2 H2A . . 124.6
N1 C2 H2A . . 124.6
C2 C3 N2 . . 105.7(6)
C2 C3 H3A . . 127.1
N2 C3 H3A . . 127.1
C5 C4 C9 . . 121.2(5)
C5 C4 N2 . . 119.8(6)
C9 C4 N2 . . 119.0(5)
C4 C5 C6 . . 120.5(6)
C4 C5 H5A . . 119.8
C6 C5 H5A . . 119.8
C5 C6 C7 . . 120.5(5)
C5 C6 H6A . . 119.8
C7 C6 H6A . . 119.8
C8 C7 C6 . . 117.9(5)
C8 C7 C10 . . 123.4(6)
C6 C7 C10 . . 118.7(6)
C9 C8 C7 . . 121.1(6)
C9 C8 H8A . . 119.4
C7 C8 H8A . . 119.4
C8 C9 C4 . . 118.7(6)
C8 C9 H9A . . 120.6
C4 C9 H9A . . 120.6
O1 C10 C7 . . 120.8(6)
O1 C10 C11 . . 120.3(6)
C7 C10 C11 . . 118.9(6)
C10 C11 H11A . . 109.5
C10 C11 H11B . . 109.5
H11A C11 H11B . . 109.5
C10 C11 H11C . . 109.5
H11A C11 H11C . . 109.5
H11B C11 H11C . . 109.5
N3 C12 N4 . . 111.5(6)
N3 C12 H12A . . 124.3
N4 C12 H12A . . 124.3
C14 C13 N3 . . 110.3(6)
C14 C13 H13A . . 124.9
N3 C13 H13A . . 124.9
C13 C14 N4 . . 106.7(6)
C13 C14 H14A . . 126.7
N4 C14 H14A . . 126.7
C16 C15 C20 . . 120.4(6)
C16 C15 N4 . . 120.1(6)
C20 C15 N4 . . 119.4(6)
C15 C16 C17 . . 120.5(6)
C15 C16 H16A . . 119.7
C17 C16 H16A . . 119.7
C16 C17 C18 . . 120.3(6)
C16 C17 H17A . . 119.9
C18 C17 H17A . . 119.9
C17 C18 C19 . . 118.5(6)
C17 C18 C21 . . 122.4(6)
C19 C18 C21 . . 119.1(6)
C20 C19 C18 . . 121.7(6)
C20 C19 H19A . . 119.1
C18 C19 H19A . . 119.1
C19 C20 C15 . . 118.5(6)
C19 C20 H20A . . 120.7
C15 C20 H20A . . 120.7
O2 C21 C18 . . 121.0(7)
O2 C21 C22 . . 119.7(7)
C18 C21 C22 . . 119.3(6)
C21 C22 H22A . . 109.5
C21 C22 H22B . . 109.5
H22A C22 H22B . . 109.5
C21 C22 H22C . . 109.5
H22A C22 H22C . . 109.5
H22B C22 H22C . . 109.5
N5 C23 S . . 177.9(6)

loop_
_geom_bond_atom_site_label_1
_geom_bond_atom_site_label_2
_geom_bond_site_symmetry_2
_geom_bond_distance
Ni N5 2_776 2.087(5)
Ni N5 . 2.087(5)
Ni N1 . 2.097(5)
Ni N1 2_776 2.097(5)
Ni N3 . 2.125(5)
Ni N3 2_776 2.125(5)
S C23 . 1.616(7)
O1 C10 . 1.209(8)
O2 C21 . 1.228(8)
N1 C1 . 1.306(7)
N1 C2 . 1.363(8)
N2 C1 . 1.359(8)
N2 C3 . 1.366(8)
N2 C4 . 1.439(7)
N3 C12 . 1.310(8)
N3 C13 . 1.385(8)
N4 C12 . 1.363(8)
N4 C14 . 1.378(8)
N4 C15 . 1.431(7)
N5 C23 . 1.162(8)
C1 H1A . 0.9300
C2 C3 . 1.353(9)
C2 H2A . 0.9300
C3 H3A . 0.9300
C4 C5 . 1.352(8)
C4 C9 . 1.381(8)
C5 C6 . 1.368(8)
C5 H5A . 0.9300
C6 C7 . 1.400(8)
C6 H6A . 0.9300
C7 C8 . 1.392(8)
C7 C10 . 1.482(8)
C8 C9 . 1.379(8)
C8 H8A . 0.9300
C9 H9A . 0.9300
C10 C11 . 1.506(10)
C11 H11A . 0.9600
C11 H11B . 0.9600
C11 H11C . 0.9600
C12 H12A . 0.9300
C13 C14 . 1.334(9)
C13 H13A . 0.9300
C14 H14A . 0.9300
C15 C16 . 1.373(9)
C15 C20 . 1.386(8)
C16 C17 . 1.378(9)
C16 H16A . 0.9300
C17 C18 . 1.381(9)
C17 H17A . 0.9300
C18 C19 . 1.391(9)
C18 C21 . 1.483(9)
C19 C20 . 1.377(9)
C19 H19A . 0.9300
C20 H20A . 0.9300
C21 C22 . 1.498(10)
C22 H22A . 0.9600
C22 H22B . 0.9600
C22 H22C . 0.9600

loop_
_geom_hbond_atom_site_label_D
_geom_hbond_atom_site_label_H
_geom_hbond_atom_site_label_A
_geom_hbond_site_symmetry_A
_geom_hbond_distance_DH
_geom_hbond_distance_HA
_geom_hbond_distance_DA
_geom_hbond_angle_DHA
_geom_hbond_publ_flag
C3 H3A O1 2_767 0.93 2.44 3.355(8) 168 y
C9 H9A S 2_766 0.93 2.87 3.759(7) 160 y
C16 H16A S 2_766 0.93 2.88 3.803(8) 173 y

loop_
_geom_torsion_atom_site_label_1
_geom_torsion_atom_site_label_2
_geom_torsion_atom_site_label_3
_geom_torsion_atom_site_label_4
_geom_torsion_site_symmetry_1
_geom_torsion
N5 Ni N1 C1 2_776 -172.5(5)
N5 Ni N1 C1 . 7.5(5)
N3 Ni N1 C1 . 97.8(5)
N3 Ni N1 C1 2_776 -82.2(5)
N5 Ni N1 C2 2_776 -1.9(5)
N5 Ni N1 C2 . 178.1(5)
N3 Ni N1 C2 . -91.6(5)
N3 Ni N1 C2 2_776 88.4(5)
N5 Ni N3 C12 2_776 179.8(5)
N5 Ni N3 C12 . -0.2(5)
N1 Ni N3 C12 . -89.2(5)
N1 Ni N3 C12 2_776 90.8(5)
N5 Ni N3 C13 2_776 18.5(6)
N5 Ni N3 C13 . -161.5(6)
N1 Ni N3 C13 . 109.5(6)
N1 Ni N3 C13 2_776 -70.5(6)
N1 Ni N5 C23 . -14.2(17)
N1 Ni N5 C23 2_776 165.8(17)
N3 Ni N5 C23 . -107.7(17)
N3 Ni N5 C23 2_776 72.3(17)
C2 N1 C1 N2 . -2.1(7)
Ni N1 C1 N2 . 170.0(4)
C3 N2 C1 N1 . 1.7(7)
C4 N2 C1 N1 . -176.3(6)
C1 N1 C2 C3 . 1.6(8)
Ni N1 C2 C3 . -170.7(4)
N1 C2 C3 N2 . -0.6(8)
C1 N2 C3 C2 . -0.6(7)
C4 N2 C3 C2 . 177.4(6)
C1 N2 C4 C5 . 134.3(7)
C3 N2 C4 C5 . -43.4(9)
C1 N2 C4 C9 . -43.8(9)
C3 N2 C4 C9 . 138.6(7)
C9 C4 C5 C6 . -1.0(11)
N2 C4 C5 C6 . -179.1(6)
C4 C5 C6 C7 . 0.3(10)
C5 C6 C7 C8 . 0.6(10)
C5 C6 C7 C10 . 180.0(6)
C6 C7 C8 C9 . -0.8(10)
C10 C7 C8 C9 . 179.9(6)
C7 C8 C9 C4 . 0.1(11)
C5 C4 C9 C8 . 0.8(11)
N2 C4 C9 C8 . 178.9(6)
C8 C7 C10 O1 . -177.5(7)
C6 C7 C10 O1 . 3.2(10)
C8 C7 C10 C11 . 2.8(10)
C6 C7 C10 C11 . -176.5(7)
C13 N3 C12 N4 . 0.6(7)
Ni N3 C12 N4 . -164.2(4)
C14 N4 C12 N3 . -1.3(7)
C15 N4 C12 N3 . 177.0(6)
C12 N3 C13 C14 . 0.3(8)
Ni N3 C13 C14 . 164.4(5)
N3 C13 C14 N4 . -1.0(9)
C12 N4 C14 C13 . 1.4(8)
C15 N4 C14 C13 . -176.8(6)
C12 N4 C15 C16 . 44.8(10)
C14 N4 C15 C16 . -137.4(8)
C12 N4 C15 C20 . -133.6(7)
C14 N4 C15 C20 . 44.3(10)
C20 C15 C16 C17 . 1.1(11)
N4 C15 C16 C17 . -177.2(6)
C15 C16 C17 C18 . -1.5(12)
C16 C17 C18 C19 . 0.6(11)
C16 C17 C18 C21 . 180.0(7)
C17 C18 C19 C20 . 0.8(11)
C21 C18 C19 C20 . -178.7(7)
C18 C19 C20 C15 . -1.2(11)
C16 C15 C20 C19 . 0.2(10)
N4 C15 C20 C19 . 178.5(6)
C17 C18 C21 O2 . 171.7(8)
C19 C18 C21 O2 . -8.9(11)
C17 C18 C21 C22 . -7.7(11)
C19 C18 C21 C22 . 171.7(8)
